data_1512770
loop_
_publ_author_name
'Paul J. Calderone'
'Debasis Banerjee'
'Anna M. Plonka'
'Sun Jin Kim'
'John B. Parise'

_publ_section_title
;
 Temperature dependent structure formation and photoluminescence studies
 of a series of magnesium-based coordination networks
;
_journal_name_full
;
Inorganica Chimica Acta
;
_journal_page_first 452
_journal_page_last 458
_journal_paper_doi 10.1016/j.ica.2012.08.033
_journal_volume 394
_journal_year 2013
_chemical_formula_moiety 'C7 H9 Mg N O5'
_chemical_formula_sum 'C7 H9 Mg N O5'
_chemical_formula_weight 211.46
_space_group_IT_number 147
_symmetry_cell_setting trigonal
_symmetry_Int_Tables_number 147
_symmetry_space_group_name_Hall '-P 3'
_symmetry_space_group_name_H-M 'P -3'
_atom_sites_solution_hydrogens geom
_atom_sites_solution_primary direct
_atom_sites_solution_secondary difmap
_cell_angle_alpha 90.00
_cell_angle_beta 90.00
_cell_angle_gamma 120.00
_cell_formula_units_Z 6
_cell_length_a 13.9275(12)
_cell_length_b 13.9275(12)
_cell_length_c 8.0250(6)
_cell_measurement_temperature 100(2)
_cell_volume 1348.10(19)
_computing_cell_refinement 'Apex II (Bruker, 2009)'
_computing_data_collection 'Apex II (Bruker, 2009)'
_computing_data_reduction 'Apex II (Bruker, 2009)'
_computing_structure_refinement 'SHELXL-97 (Sheldrick, 1997)'
_computing_structure_solution 'SHELXS-97 (Sheldrick, 1990)'
_diffrn_ambient_temperature 100(2)
_diffrn_measured_fraction_theta_full 0.977
_diffrn_measured_fraction_theta_max 0.977
_diffrn_radiation_monochromator graphite
_diffrn_radiation_type synchrotron
_diffrn_radiation_wavelength 0.41328
_diffrn_reflns_av_R_equivalents 0.0938
_diffrn_reflns_av_sigmaI/netI 0.0462
_diffrn_reflns_limit_h_max 18
_diffrn_reflns_limit_h_min -18
_diffrn_reflns_limit_k_max 18
_diffrn_reflns_limit_k_min -18
_diffrn_reflns_limit_l_max 10
_diffrn_reflns_limit_l_min -7
_diffrn_reflns_number 25454
_diffrn_reflns_theta_full 15.75
_diffrn_reflns_theta_max 15.75
_diffrn_reflns_theta_min 0.98
_diffrn_source 'APS 15-ID C'
_exptl_absorpt_coefficient_mu 0.061
_exptl_absorpt_correction_T_max 0.7444
_exptl_absorpt_correction_T_min 0.6323
_exptl_absorpt_correction_type multi-scan
_exptl_absorpt_process_details 'SADABS (Sheldrick, 2008)'
_exptl_crystal_colour colorless
_exptl_crystal_density_diffrn 1.563
_exptl_crystal_density_method 'not measured'
_exptl_crystal_description plate
_exptl_crystal_F_000 660
_exptl_crystal_size_max 0.065
_exptl_crystal_size_mid 0.034
_exptl_crystal_size_min 0.01
_refine_diff_density_max 0.833
_refine_diff_density_min -0.678
_refine_diff_density_rms 0.141
_refine_ls_extinction_method none
_refine_ls_goodness_of_fit_ref 1.105
_refine_ls_hydrogen_treatment mixed
_refine_ls_matrix_type full
_refine_ls_number_parameters 133
_refine_ls_number_reflns 2093
_refine_ls_number_restraints 2
_refine_ls_restrained_S_all 1.106
_refine_ls_R_factor_all 0.0742
_refine_ls_R_factor_gt 0.0511
_refine_ls_shift/su_max 0.000
_refine_ls_shift/su_mean 0.000
_refine_ls_structure_factor_coef Fsqd
_refine_ls_weighting_details 'calc w=1/[\s^2^(Fo^2^)+(0.0918P)^2^+1.8277P] where P=(Fo^2^+2Fc^2^)/3'
_refine_ls_weighting_scheme calc
_refine_ls_wR_factor_gt 0.1465
_refine_ls_wR_factor_ref 0.1724
_reflns_number_gt 1610
_reflns_number_total 2093
_reflns_threshold_expression >2sigma(I)
_cod_data_source_file ICA-2013-394-452-458-3.cif
_cod_data_source_block mhp22
_cod_original_cell_volume 1348.1(3)
_cod_database_code 1512770

loop_
_symmetry_equiv_pos_as_xyz
'x, y, z'
'-y, x-y, z'
'-x+y, -x, z'
'-x, -y, -z'
'y, -x+y, -z'
'x-y, x, -z'

loop_
_atom_site_label
_atom_site_type_symbol
_atom_site_fract_x
_atom_site_fract_y
_atom_site_fract_z
_atom_site_U_iso_or_equiv
_atom_site_adp_type
_atom_site_occupancy
_atom_site_symmetry_multiplicity
_atom_site_calc_flag
_atom_site_refinement_flags
Mg1 Mg 0.98514(7) 0.22071(7) 0.89786(11) 0.0081(3) Uani 1 1 d .
O1 O 0.92562(16) 0.25302(16) 0.6758(2) 0.0131(4) Uani 1 1 d .
O2 O 1.10060(15) 0.38524(15) 0.9183(2) 0.0109(4) Uani 1 1 d .
O3 O 1.25115(15) 0.37451(15) 0.9822(3) 0.0109(4) Uani 1 1 d .
O4 O 1.08462(15) 0.18980(16) 0.7406(2) 0.0111(4) Uani 1 1 d .
O5 O 1.18803(15) 0.13729(15) 0.8850(2) 0.0093(4) Uani 1 1 d .
N1 N 0.9607(2) 0.3590(2) 0.4452(3) 0.0148(5) Uani 1 1 d .
C1 C 0.9889(2) 0.3126(2) 0.5647(4) 0.0130(6) Uani 1 1 d D
H1 H 1.0542(17) 0.328(3) 0.558(4) 0.016 Uiso 1 1 d D
C2 C 1.0364(3) 0.4211(3) 0.3094(4) 0.0197(6) Uani 1 1 d .
H2A H 1.0011 0.4481 0.2354 0.030 Uiso 1 1 calc R
H2B H 1.0555 0.3734 0.2492 0.030 Uiso 1 1 calc R
H2C H 1.1024 0.4826 0.3544 0.030 Uiso 1 1 calc R
C3 C 0.8482(3) 0.3396(3) 0.4371(4) 0.0195(6) Uani 1 1 d .
H3A H 0.8414 0.3788 0.3436 0.029 Uiso 1 1 calc R
H3B H 0.8315 0.3656 0.5378 0.029 Uiso 1 1 calc R
H3C H 0.7973 0.2617 0.4245 0.029 Uiso 1 1 calc R
C4 C 1.2011(2) 0.4269(2) 0.9561(3) 0.0080(5) Uani 1 1 d .
C5 C 1.2693(2) 0.5512(2) 0.9672(3) 0.0084(5) Uani 1 1 d .
C6 C 1.2186(2) 0.6155(2) 0.9680(3) 0.0087(5) Uani 1 1 d .
H6 H 1.1416 0.5812 0.9691 0.010 Uiso 1 1 calc R
C7 C 1.1454(2) 0.1489(2) 0.7523(3) 0.0100(5) Uani 1 1 d D
H7 H 1.162(3) 0.127(3) 0.665(3) 0.012 Uiso 1 1 d D

loop_
_atom_site_aniso_label
_atom_site_aniso_U_11
_atom_site_aniso_U_22
_atom_site_aniso_U_33
_atom_site_aniso_U_23
_atom_site_aniso_U_13
_atom_site_aniso_U_12
Mg1 0.0062(4) 0.0063(4) 0.0118(5) 0.0000(3) -0.0001(3) 0.0032(3)
O1 0.0121(9) 0.0126(10) 0.0138(10) 0.0015(7) -0.0016(7) 0.0056(8)
O2 0.0076(9) 0.0074(9) 0.0170(10) -0.0006(7) -0.0004(7) 0.0033(7)
O3 0.0090(9) 0.0060(9) 0.0185(11) 0.0023(7) 0.0012(7) 0.0043(7)
O4 0.0107(9) 0.0116(9) 0.0137(10) 0.0003(7) 0.0002(7) 0.0076(8)
O5 0.0092(9) 0.0081(9) 0.0115(10) -0.0013(7) -0.0019(7) 0.0051(7)
N1 0.0169(12) 0.0157(12) 0.0113(12) 0.0001(9) -0.0004(9) 0.0079(10)
C1 0.0133(13) 0.0130(13) 0.0139(14) -0.0021(10) -0.0006(10) 0.0075(11)
C2 0.0229(16) 0.0174(14) 0.0138(15) 0.0013(11) 0.0006(11) 0.0062(12)
C3 0.0190(15) 0.0243(16) 0.0175(15) 0.0018(12) -0.0046(11) 0.0127(13)
C4 0.0084(12) 0.0073(11) 0.0090(12) 0.0005(9) 0.0020(9) 0.0044(10)
C5 0.0088(12) 0.0076(11) 0.0082(13) -0.0002(9) 0.0002(9) 0.0036(10)
C6 0.0066(11) 0.0100(12) 0.0090(13) 0.0015(9) 0.0011(9) 0.0038(10)
C7 0.0105(12) 0.0068(12) 0.0121(13) -0.0001(9) 0.0021(10) 0.0039(10)

loop_
_atom_type_symbol
_atom_type_description
_atom_type_scat_dispersion_real
_atom_type_scat_dispersion_imag
_atom_type_scat_source
C C 0.0015 0.0009 'International Tables Vol C Tables 4.2.6.8 and 6.1.1.4'
H H 0.0000 0.0000 'International Tables Vol C Tables 4.2.6.8 and 6.1.1.4'
N N 0.0030 0.0019 'International Tables Vol C Tables 4.2.6.8 and 6.1.1.4'
O O 0.0056 0.0036 'International Tables Vol C Tables 4.2.6.8 and 6.1.1.4'
Mg Mg 0.0298 0.0220 'International Tables Vol C Tables 4.2.6.8 and 6.1.1.4'

loop_
_geom_angle_atom_site_label_1
_geom_angle_atom_site_label_2
_geom_angle_atom_site_label_3
_geom_angle
_geom_angle_site_symmetry_1
_geom_angle_site_symmetry_3
O3 Mg1 O2 88.75(8) 6_547 .
O3 Mg1 O4 171.10(9) 6_547 .
O2 Mg1 O4 92.79(8) . .
O3 Mg1 O1 86.70(9) 6_547 .
O2 Mg1 O1 90.08(8) . .
O4 Mg1 O1 84.53(8) . .
O3 Mg1 O5 89.37(8) 6_547 2_645
O2 Mg1 O5 177.85(9) . 2_645
O4 Mg1 O5 89.22(8) . 2_645
O1 Mg1 O5 90.85(8) . 2_645
O3 Mg1 O5 95.85(8) 6_547 6_547
O2 Mg1 O5 89.59(8) . 6_547
O4 Mg1 O5 92.93(8) . 6_547
O1 Mg1 O5 177.42(9) . 6_547
O5 Mg1 O5 89.57(10) 2_645 6_547
O3 Mg1 Mg1 122.21(7) 6_547 5_667
O2 Mg1 Mg1 73.37(6) . 5_667
O4 Mg1 Mg1 66.55(6) . 5_667
O1 Mg1 Mg1 145.30(7) . 5_667
O5 Mg1 Mg1 106.81(5) 2_645 5_667
O5 Mg1 Mg1 32.33(5) 6_547 5_667
O3 Mg1 Mg1 65.28(6) 6_547 6_547
O2 Mg1 Mg1 145.52(7) . 6_547
O4 Mg1 Mg1 116.45(6) . 6_547
O1 Mg1 Mg1 109.50(6) . 6_547
O5 Mg1 Mg1 32.37(5) 2_645 6_547
O5 Mg1 Mg1 72.04(6) 6_547 6_547
Mg1 Mg1 Mg1 100.69(3) 5_667 6_547
C1 O1 Mg1 121.93(18) . .
C4 O2 Mg1 127.44(17) . .
C4 O3 Mg1 136.94(18) . 5_667
C7 O4 Mg1 137.03(18) . .
C7 O5 Mg1 119.85(16) . 3_765
C7 O5 Mg1 124.84(17) . 5_667
Mg1 O5 Mg1 115.30(9) 3_765 5_667
C1 N1 C3 119.9(2) . .
C1 N1 C2 121.8(3) . .
C3 N1 C2 118.0(2) . .
O1 C1 N1 124.4(3) . .
O1 C1 H1 123(2) . .
N1 C1 H1 113(2) . .
N1 C2 H2A 109.5 . .
N1 C2 H2B 109.5 . .
H2A C2 H2B 109.5 . .
N1 C2 H2C 109.5 . .
H2A C2 H2C 109.5 . .
H2B C2 H2C 109.5 . .
N1 C3 H3A 109.5 . .
N1 C3 H3B 109.5 . .
H3A C3 H3B 109.5 . .
N1 C3 H3C 109.5 . .
H3A C3 H3C 109.5 . .
H3B C3 H3C 109.5 . .
O3 C4 O2 126.0(2) . .
O3 C4 C5 116.5(2) . .
O2 C4 C5 117.5(2) . .
C6 C5 C6 119.4(3) . 2_755
C6 C5 C4 120.7(2) . .
C6 C5 C4 119.9(2) 2_755 .
C5 C6 C5 120.6(3) . 3_775
C5 C6 H6 119.7 . .
C5 C6 H6 119.7 3_775 .
O4 C7 O5 126.4(2) . .
O4 C7 H7 118(2) . .
O5 C7 H7 115(2) . .

loop_
_geom_bond_atom_site_label_1
_geom_bond_atom_site_label_2
_geom_bond_distance
_geom_bond_site_symmetry_2
Mg1 O3 2.008(2) 6_547
Mg1 O2 2.044(2) .
Mg1 O4 2.072(2) .
Mg1 O1 2.107(2) .
Mg1 O5 2.118(2) 2_645
Mg1 O5 2.120(2) 6_547
Mg1 Mg1 3.5800(12) 5_667
Mg1 Mg1 3.5800(12) 6_547
O1 C1 1.236(4) .
O2 C4 1.256(3) .
O3 C4 1.253(3) .
O3 Mg1 2.008(2) 5_667
O4 C7 1.239(3) .
O5 C7 1.268(3) .
O5 Mg1 2.118(2) 3_765
O5 Mg1 2.120(2) 5_667
N1 C1 1.321(4) .
N1 C3 1.452(4) .
N1 C2 1.462(4) .
C1 H1 0.827(18) .
C2 H2A 0.9600 .
C2 H2B 0.9600 .
C2 H2C 0.9600 .
C3 H3A 0.9600 .
C3 H3B 0.9600 .
C3 H3C 0.9600 .
C4 C5 1.504(3) .
C5 C6 1.390(4) .
C5 C6 1.392(3) 2_755
C6 C5 1.392(4) 3_775
C6 H6 0.9300 .
C7 H7 0.841(18) .
